data_7703964
loop_
_publ_author_name
'Ding, Qing-Rong'
'Xu, Gui-Lan'
'Zhang, Jian'
'Zhang, Lei'

_publ_section_title
;
 Synergistic ligand effect for the construction of titanium-oxo clusters
 with planar chirality and high solution stability.
;
_journal_issue 13
_journal_name_full 'Dalton transactions (Cambridge, England : 2003)'
_journal_page_first 4030
_journal_page_last 4033
_journal_paper_doi 10.1039/d0dt00197j
_journal_volume 49
_journal_year 2020
_chemical_formula_moiety 'C62 H110 N6 O30 Ti9'
_chemical_formula_sum 'C62 H110 N6 O30 Ti9'
_chemical_formula_weight 1850.65
_space_group_crystal_system orthorhombic
_space_group_IT_number 19
_space_group_name_Hall 'P 2ac 2ab'
_space_group_name_H-M_alt 'P 21 21 21'
_atom_sites_solution_hydrogens geom
_atom_sites_solution_primary dual
_audit_creation_date 2019-08-05
_audit_creation_method
;
Olex2 1.2
(compiled 2017.08.10 svn.r3458 for OlexSys, GUI svn.r5381)
;
_audit_update_record
;
2020-02-21 deposited with the CCDC.	2020-02-25 downloaded from the CCDC.
;
_cell_angle_alpha 90
_cell_angle_beta 90
_cell_angle_gamma 90
_cell_formula_units_Z 4
_cell_length_a 13.4809(5)
_cell_length_b 24.6175(6)
_cell_length_c 25.6441(7)
_cell_measurement_reflns_used 15376
_cell_measurement_temperature 100.0(3)
_cell_measurement_theta_max 73.2780
_cell_measurement_theta_min 3.4070
_cell_volume 8510.4(4)
_computing_cell_refinement 'CrysAlisPro 1.171.39.46e (Rigaku OD, 2018)'
_computing_data_collection 'CrysAlisPro 1.171.39.46e (Rigaku OD, 2018)'
_computing_data_reduction 'CrysAlisPro 1.171.39.46e (Rigaku OD, 2018)'
_computing_molecular_graphics 'Olex2 (Dolomanov et al., 2009)'
_computing_publication_material 'Olex2 (Dolomanov et al., 2009)'
_computing_structure_refinement 'XL (Sheldrick, 2008)'
_computing_structure_solution 'ShelXT (Sheldrick, 2015)'
_diffrn_ambient_environment N~2~
_diffrn_ambient_temperature 100.0(3)
_diffrn_detector 'CCD plate'
_diffrn_detector_area_resol_mean 10.3468
_diffrn_detector_type Atlas
_diffrn_measured_fraction_theta_full 0.999
_diffrn_measured_fraction_theta_max 0.989
_diffrn_measurement_details
;
List of Runs (angles in degrees, time in seconds):

  # Type    Start    End  Width  t~exp~   \w     \q     \k     \f   Frames
#--------------------------------------------------------------------------
  1  \w   -112.00 -16.00   1.00    1.00    --  -41.54 -57.00 120.00   96
  2  \w    -65.00  32.00   1.00    1.00    --  -41.54  57.00 -90.00   97
  3  \w    -33.00  30.00   1.00    1.00    --   41.54 -38.00 -30.00   63
  4  \w     73.00  98.00   1.00    1.00    --   41.54-125.00-120.00   25
  5  \w      8.00  75.00   1.00    1.00    --   41.54 -99.00  30.00   67
  6  \w     38.00  65.00   1.00    1.00    --   41.54 -38.00 -30.00   27
  7  \w     28.00  74.00   1.00    1.00    --  104.65 -30.00 120.00   46
  8  \w     77.00 107.00   1.00    1.00    --  104.65 -94.00 -90.00   30
  9  \w    129.00 177.00   1.00    1.00    --  104.65 125.00-150.00   48
 10  \w     84.00 176.00   1.00    1.00    --  104.65  30.00 -60.00   92
 11  \w     35.00 100.00   1.00    1.00    --  104.65 -94.00   0.00   65
 12  \w     87.00 178.00   1.00    1.00    --  104.65  45.00-120.00   91
 13  \w     35.00 133.00   1.00    1.00    --  104.65 -61.00-180.00   98
 14  \w     32.00  57.00   1.00    1.00    --  104.65-125.00 120.00   25
 15  \w     87.00 118.00   1.00    1.00    --  104.65-125.00 120.00   31
 16  \w     44.00  99.00   1.00    1.00    --  104.65 -45.00 -30.00   55
 17  \w    120.00 162.00   1.00    1.00    --  104.65 125.00  60.00   42
 18  \w     86.00 118.00   1.00    1.00    --  104.65-125.00-120.00   32
 19  \w     22.00  97.00   1.00    1.00    --  104.65 -94.00 150.00   75
 20  \w     51.00 157.00   1.00    1.00    --  104.65 -15.00-120.00  106
;
_diffrn_measurement_device 'four-circle diffractometer'
_diffrn_measurement_device_type 'SuperNova, Dual, Cu at home/near, Atlas'
_diffrn_measurement_method '\w scans'
_diffrn_orient_matrix_type 'CrysAlisPro convention (1999,Acta A55,543-557)'
_diffrn_orient_matrix_UB_11 -0.1127855000
_diffrn_orient_matrix_UB_12 0.0041585000
_diffrn_orient_matrix_UB_13 -0.0086035000
_diffrn_orient_matrix_UB_21 -0.0169226000
_diffrn_orient_matrix_UB_22 -0.0432447000
_diffrn_orient_matrix_UB_23 0.0424831000
_diffrn_orient_matrix_UB_31 -0.0059709000
_diffrn_orient_matrix_UB_32 0.0450724000
_diffrn_orient_matrix_UB_33 0.0416317000
_diffrn_radiation_monochromator mirror
_diffrn_radiation_probe x-ray
_diffrn_radiation_type CuK\a
_diffrn_radiation_wavelength 1.54184
_diffrn_reflns_av_R_equivalents 0.0804
_diffrn_reflns_av_unetI/netI 0.0678
_diffrn_reflns_Laue_measured_fraction_full 0.999
_diffrn_reflns_Laue_measured_fraction_max 0.989
_diffrn_reflns_limit_h_max 15
_diffrn_reflns_limit_h_min -16
_diffrn_reflns_limit_k_max 30
_diffrn_reflns_limit_k_min -28
_diffrn_reflns_limit_l_max 31
_diffrn_reflns_limit_l_min -22
_diffrn_reflns_number 64659
_diffrn_reflns_point_group_measured_fraction_full 0.999
_diffrn_reflns_point_group_measured_fraction_max 0.980
_diffrn_reflns_theta_full 67.684
_diffrn_reflns_theta_max 73.751
_diffrn_reflns_theta_min 2.488
_diffrn_source 'micro-focus sealed X-ray tube'
_diffrn_source_type 'SuperNova (Cu) X-ray Source'
_exptl_absorpt_coefficient_mu 7.469
_exptl_absorpt_correction_T_max 1.00000
_exptl_absorpt_correction_T_min 0.07518
_exptl_absorpt_correction_type multi-scan
_exptl_absorpt_process_details
;
CrysAlisPro 1.171.39.46e (Rigaku Oxford Diffraction, 2018)
Empirical absorption correction using spherical harmonics,
 implemented in SCALE3 ABSPACK scaling algorithm.
;
_exptl_crystal_colour yellow
_exptl_crystal_density_diffrn 1.444
_exptl_crystal_description block
_exptl_crystal_F_000 3848
_exptl_crystal_size_max 0.8
_exptl_crystal_size_mid 0.6
_exptl_crystal_size_min 0.2
_refine_diff_density_max 0.753
_refine_diff_density_min -0.661
_refine_diff_density_rms 0.100
_refine_ls_abs_structure_details
;
 Flack x determined using 5670 quotients [(I+)-(I-)]/[(I+)+(I-)]
 (Parsons, Flack and Wagner, Acta Cryst. B69 (2013) 249-259).
;
_refine_ls_abs_structure_Flack -0.031(4)
_refine_ls_extinction_method none
_refine_ls_goodness_of_fit_ref 1.072
_refine_ls_hydrogen_treatment constr
_refine_ls_matrix_type full
_refine_ls_number_parameters 994
_refine_ls_number_reflns 16847
_refine_ls_number_restraints 738
_refine_ls_restrained_S_all 1.077
_refine_ls_R_factor_all 0.0651
_refine_ls_R_factor_gt 0.0523
_refine_ls_shift/su_max 0.000
_refine_ls_shift/su_mean 0.000
_refine_ls_structure_factor_coef Fsqd
_refine_ls_weighting_details 'w=1/[\s^2^(Fo^2^)+(0.0630P)^2^+6.1220P] where P=(Fo^2^+2Fc^2^)/3'
_refine_ls_weighting_scheme calc
_refine_ls_wR_factor_gt 0.1251
_refine_ls_wR_factor_ref 0.1370
_reflns_Friedel_coverage 0.818
_reflns_Friedel_fraction_full 0.999
_reflns_Friedel_fraction_max 0.969
_reflns_number_gt 14473
_reflns_number_total 16847
_reflns_threshold_expression 'I > 2\s(I)'
_cod_data_source_file d0dt00197j2.cif
_cod_data_source_block PTC-68B
_cod_database_code 7703964
_shelxl_version_number 2014-3
_chemical_oxdiff_formula 'Ti C O H N'
_shelx_space_group_comment
;
The symmetry employed for this shelxl refinement is uniquely defined
by the following loop, which should always be used as a source of
symmetry information in preference to the above space-group names.
They are only intended as comments.
;
_reflns_odcompleteness_completeness 99.98
_reflns_odcompleteness_iscentric 1
_reflns_odcompleteness_theta 66.97
_olex2_refinement_description
;
1. Fixed Uiso
 At 1.2 times of:
  All C(H) groups
 At 1.5 times of:
  All C(H,H,H) groups
2. Uiso/Uaniso restraints and constraints
C01A \\sim C01B \\sim C01C \\sim C01D \\sim C01E \\sim C01F \\sim C01G \\sim
C01H \\sim C01I \\sim C01J \\sim C01K \\sim C01L \\sim C01M \\sim C01N \\sim
C01O \\sim C01P \\sim C01Q \\sim C01R \\sim C01S \\sim C01T \\sim C01U \\sim
C01V \\sim C01W \\sim C01X \\sim C01Y \\sim C01Z \\sim C020 \\sim C021 \\sim
C022 \\sim C023 \\sim C024 \\sim C025 \\sim C026 \\sim C027 \\sim C028 \\sim
C029 \\sim C02A \\sim C02B \\sim C02C \\sim C02D \\sim C02E \\sim C02F \\sim
C02G \\sim C02H \\sim C02I \\sim C02J \\sim C02K \\sim C02L \\sim C02M \\sim
C02N \\sim C02O \\sim C02P \\sim C02Q \\sim C02R \\sim C02S \\sim C02T \\sim
C02U \\sim C02V \\sim C02W \\sim C02X \\sim C02Y \\sim C02Z: within 3.8A with
sigma of 0.005 and sigma for terminal atoms of 0.01
C021 \\sim O00Y \\sim C02Z \\sim C02V: within 3.8A with sigma of 0.01 and sigma
for terminal atoms of 0.02
Uanis(C02Z) \\sim Ueq: with sigma of 0.01 and sigma for terminal atoms of 0.02
3.a Ternary CH refined with riding coordinates:
 C01Q(H01Q), C01R(H01R), C01X(H01X), C021(H021), C022(H022), C027(H027),
 C029(H029), C02B(H02P), C02D(H02T), C02E(H02U), C02G(H02Y), C02Q(H7AA)
3.b Aromatic/amide H refined with riding coordinates:
 C01G(H01G), C01J(H01J), C01O(H01O), C01P(H01P), C01V(H01V), C01W(H01W),
 C020(H020), C024(H024)
3.c Idealised Me refined as rotating group:
 C01L(H01A,H01B,H01C), C01S(H01D,H01E,H01F), C01T(H01H,H01I,H01K), C01Y(H01L,
 H01M,H01N), C01Z(H01S,H01T,H01U), C023(H02A,H02B,H02C), C025(H02D,H02E,H02F),
 C026(H02G,H02H,H02I), C028(H02J,H02K,H02L), C02A(H02M,H02N,H02O), C02C(H02Q,
 H02R,H02S), C02F(H02V,H02W,H02X), C02H(H02Z,H,HA), C02I(H02,HB,HC), C02J(H0AA,
 HD,HE), C02K(H1AA,HF,HG), C02L(H2AA,HH,HI), C02M(H3AA,HJ,HK), C02N(H4AA,HL,HM),
  C02O(H5AA,HN,HO), C02P(H6AA,HP,HQ), C02R(H8AA,HR,HS), C02S(H9AA,HT,HU),
 C02T(H0BA,HV,HW), C02U(H1BA,HX,HY), C02V(H2BA,HZ,H7BA), C02W(H3BA,H8BA,H9BA),
 C02X(H4BA,H0CA,H1CA), C02Y(H5BA,H2CA,H3CA), C02Z(H6BA,H4CA,H5CA)
;
_olex2_submission_special_instructions 'No special instructions were received'
_oxdiff_exptl_absorpt_empirical_details
;
Empirical correction (ABSPACK) includes:
- Absorption correction using spherical harmonics
- Frame scaling
;
_oxdiff_exptl_absorpt_empirical_full_max 9.448
_oxdiff_exptl_absorpt_empirical_full_min 0.564

loop_
_space_group_symop_operation_xyz
'x, y, z'
'-x+1/2, -y, z+1/2'
'-x, y+1/2, -z+1/2'
'x+1/2, -y+1/2, -z'

loop_
_atom_site_label
_atom_site_type_symbol
_atom_site_fract_x
_atom_site_fract_y
_atom_site_fract_z
_atom_site_U_iso_or_equiv
_atom_site_adp_type
_atom_site_occupancy
_atom_site_site_symmetry_order
_atom_site_calc_flag
_atom_site_refinement_flags_posn
_atom_site_refinement_flags_adp
_atom_site_refinement_flags_occupancy
_atom_site_disorder_assembly
_atom_site_disorder_group
Ti01 Ti 0.37818(8) 0.35304(4) 0.35948(4) 0.0140(2) Uani 1 1 d . . . . .
Ti02 Ti 0.32394(9) 0.35229(4) 0.14532(4) 0.0145(2) Uani 1 1 d . . . . .
Ti03 Ti 0.34925(8) 0.40482(4) 0.25187(4) 0.0140(2) Uani 1 1 d . . . . .
Ti04 Ti 0.56443(8) 0.39663(4) 0.18981(4) 0.0153(2) Uani 1 1 d . . . . .
Ti05 Ti 0.13795(8) 0.39026(4) 0.31583(4) 0.0154(2) Uani 1 1 d . . . . .
Ti06 Ti 0.09484(9) 0.29258(4) 0.10265(4) 0.0168(2) Uani 1 1 d . . . . .
Ti07 Ti 0.58397(8) 0.39442(4) 0.32053(4) 0.0154(2) Uani 1 1 d . . . . .
Ti08 Ti 0.61510(9) 0.30390(4) 0.40319(4) 0.0167(2) Uani 1 1 d . . . . .
Ti09 Ti 0.11211(9) 0.38371(4) 0.18599(4) 0.0163(2) Uani 1 1 d . . . . .
O00A O 0.4272(3) 0.37192(15) 0.20037(15) 0.0147(9) Uani 1 1 d . . . . .
O00B O 0.5196(3) 0.35922(17) 0.37815(16) 0.0160(9) Uani 1 1 d . . . . .
O00C O 0.4175(3) 0.28838(16) 0.31203(16) 0.0195(9) Uani 1 1 d . . . . .
O00D O 0.0125(3) 0.33233(18) 0.15732(17) 0.0207(10) Uani 1 1 d . . . . .
O00E O 0.2484(3) 0.39844(16) 0.20082(15) 0.0169(9) Uani 1 1 d . . . . .
O00F O 0.1493(4) 0.25021(18) 0.17223(18) 0.0245(10) Uani 1 1 d . . . . .
O00G O 0.1816(3) 0.35079(17) 0.12841(16) 0.0172(9) Uani 1 1 d . . . . .
O00H O 0.5730(4) 0.26285(17) 0.33105(17) 0.0214(10) Uani 1 1 d . . . . .
O00I O 0.1469(3) 0.33166(17) 0.36650(16) 0.0189(9) Uani 1 1 d . . . . .
O00J O 0.2746(3) 0.36942(15) 0.30410(15) 0.0140(8) Uani 1 1 d . . . . .
O00K O 0.2992(3) 0.28466(17) 0.19076(17) 0.0193(9) Uani 1 1 d . . . . .
O00L O 0.6595(4) 0.34339(17) 0.45884(16) 0.0211(10) Uani 1 1 d . . . . .
O00M O 0.6200(4) 0.46184(17) 0.33368(17) 0.0235(10) Uani 1 1 d . . . . .
O00N O 0.0488(4) 0.33190(17) 0.04782(17) 0.0206(10) Uani 1 1 d . . . . .
O00O O 0.6933(3) 0.35002(18) 0.35045(16) 0.0195(9) Uani 1 1 d . . . . .
O00P O 0.5583(3) 0.34275(17) 0.13490(16) 0.0189(9) Uani 1 1 d . . . . .
O00Q O 0.6873(4) 0.24292(18) 0.41448(17) 0.0229(10) Uani 1 1 d . . . . .
O00R O 0.1831(3) 0.46752(17) 0.30381(16) 0.0178(9) Uani 1 1 d . . . . .
O00S O 0.0624(4) 0.44799(18) 0.16987(18) 0.0263(11) Uani 1 1 d . . . . .
O00T O 0.4459(3) 0.40347(16) 0.30555(15) 0.0173(9) Uani 1 1 d . . . . .
O00U O 0.3421(3) 0.40623(16) 0.40298(17) 0.0196(9) Uani 1 1 d . . . . .
O00V O 0.0386(4) 0.41980(17) 0.35282(17) 0.0213(10) Uani 1 1 d . . . . .
O00W O 0.0258(4) 0.23051(17) 0.09145(18) 0.0232(10) Uani 1 1 d . . . . .
O00X O 0.0834(4) 0.36831(16) 0.25521(17) 0.0211(10) Uani 1 1 d . . . . .
O00Y O 0.3509(3) 0.40718(16) 0.10302(16) 0.0188(9) Uani 1 1 d . U . . .
O00Z O 0.4956(4) 0.27328(18) 0.43461(18) 0.0221(10) Uani 1 1 d . . . . .
O010 O 0.2179(3) 0.26786(18) 0.06975(18) 0.0210(10) Uani 1 1 d . . . . .
O011 O 0.6716(4) 0.42612(17) 0.16034(17) 0.0215(10) Uani 1 1 d . . . . .
O012 O 0.6095(4) 0.37409(16) 0.25226(16) 0.0190(9) Uani 1 1 d . . . . .
O013 O 0.5112(3) 0.47195(17) 0.19889(16) 0.0194(9) Uani 1 1 d . . . . .
N014 N 0.4712(4) 0.3200(2) 0.11847(19) 0.0165(11) Uani 1 1 d . . . . .
N015 N 0.4232(4) 0.4766(2) 0.22444(19) 0.0161(11) Uani 1 1 d . . . . .
N016 N 0.2697(4) 0.4750(2) 0.27804(19) 0.0154(10) Uani 1 1 d . . . . .
N017 N 0.4039(4) 0.2892(2) 0.42002(19) 0.0179(11) Uani 1 1 d . . . . .
N018 N 0.3068(4) 0.2890(2) 0.08322(19) 0.0187(11) Uani 1 1 d . . . . .
N019 N 0.2356(4) 0.3129(2) 0.3834(2) 0.0196(11) Uani 1 1 d . . . . .
C01A C 0.3920(5) 0.5247(2) 0.2366(2) 0.0200(12) Uani 1 1 d . U . . .
C01B C 0.3313(5) 0.2620(3) 0.4403(2) 0.0198(13) Uani 1 1 d . U . . .
C01C C 0.2984(5) 0.5235(2) 0.2657(2) 0.0190(12) Uani 1 1 d . U . . .
C01D C 0.4782(5) 0.2880(3) 0.0777(2) 0.0191(11) Uani 1 1 d . U . . .
C01E C 0.4972(5) 0.2625(2) 0.3034(2) 0.0186(10) Uani 1 1 d . U . . .
C01F C 0.2260(5) 0.2532(3) 0.1987(2) 0.0208(11) Uani 1 1 d . U . . .
C01G C 0.3245(5) 0.1684(2) 0.3117(2) 0.0225(10) Uani 1 1 d . U . . .
H01G H 0.3843 0.1546 0.3242 0.027 Uiso 1 1 calc R . . . .
C01H C 0.2326(5) 0.2175(2) 0.2466(3) 0.0206(10) Uani 1 1 d . U . . .
C01I C 0.3825(5) 0.2672(2) 0.0607(2) 0.0201(12) Uani 1 1 d . U . . .
C01J C 0.5892(5) 0.2284(3) 0.2262(2) 0.0228(11) Uani 1 1 d . U . . .
H01J H 0.6446 0.2463 0.2394 0.027 Uiso 1 1 calc R . . . .
C01K C 0.4172(5) 0.2023(2) 0.2347(2) 0.0205(9) Uani 1 1 d . U . . .
C01L C 0.3476(6) 0.2171(3) 0.4786(3) 0.0287(15) Uani 1 1 d . U . . .
H01A H 0.3666 0.1847 0.4603 0.043 Uiso 1 1 calc GR . . . .
H01B H 0.2874 0.2105 0.4976 0.043 Uiso 1 1 calc GR . . . .
H01C H 0.3992 0.2272 0.5024 0.043 Uiso 1 1 calc GR . . . .
C01M C 0.5002(5) 0.2292(2) 0.2542(3) 0.0204(10) Uani 1 1 d . U . . .
C01N C 0.3234(5) 0.1974(2) 0.2648(2) 0.0209(9) Uani 1 1 d . U . . .
C01O C 0.2379(6) 0.1597(3) 0.3399(3) 0.0242(11) Uani 1 1 d . U . . .
H01O H 0.2402 0.1409 0.3713 0.029 Uiso 1 1 calc R . . . .
C01P C 0.4255(5) 0.1754(2) 0.1866(2) 0.0224(10) Uani 1 1 d . U . . .
H01P H 0.3709 0.1571 0.1731 0.027 Uiso 1 1 calc R . . . .
C01Q C 0.6499(6) 0.3984(3) 0.4734(3) 0.0253(14) Uani 1 1 d . U . . .
H01Q H 0.6188 0.4183 0.4446 0.030 Uiso 1 1 calc R . . . .
C01R C 0.3838(5) 0.4509(2) 0.4304(2) 0.0201(13) Uani 1 1 d . U . . .
H01R H 0.4535 0.4428 0.4380 0.024 Uiso 1 1 calc R . . . .
C01S C 0.3701(6) 0.2230(3) 0.0212(3) 0.0321(16) Uani 1 1 d . U . . .
H01D H 0.3425 0.1914 0.0378 0.048 Uiso 1 1 calc GR . . . .
H01E H 0.4335 0.2140 0.0065 0.048 Uiso 1 1 calc GR . . . .
H01F H 0.3263 0.2350 -0.0059 0.048 Uiso 1 1 calc GR . . . .
C01T C 0.3794(6) 0.5008(2) 0.3948(3) 0.0252(14) Uani 1 1 d . U . . .
H01H H 0.4186 0.4944 0.3642 0.038 Uiso 1 1 calc GR . . . .
H01I H 0.4050 0.5319 0.4131 0.038 Uiso 1 1 calc GR . . . .
H01K H 0.3119 0.5076 0.3849 0.038 Uiso 1 1 calc GR . . . .
C01U C 0.2328(5) 0.2774(3) 0.4211(2) 0.0204(12) Uani 1 1 d . U . . .
C01V C 0.5959(6) 0.2015(3) 0.1789(2) 0.0249(10) Uani 1 1 d . U . . .
H01V H 0.6556 0.2006 0.1607 0.030 Uiso 1 1 calc R . . . .
C01W C 0.1487(6) 0.1788(3) 0.3212(3) 0.0264(11) Uani 1 1 d . U . . .
H01W H 0.0905 0.1726 0.3398 0.032 Uiso 1 1 calc R . . . .
C01X C 0.7872(5) 0.3381(3) 0.3260(3) 0.0212(13) Uani 1 1 d . U . . .
H01X H 0.7773 0.3097 0.2998 0.025 Uiso 1 1 calc R . . . .
C01Y C 0.4426(6) 0.5765(3) 0.2224(3) 0.0251(14) Uani 1 1 d . U . . .
H01L H 0.5069 0.5686 0.2082 0.038 Uiso 1 1 calc GR . . . .
H01M H 0.4498 0.5987 0.2530 0.038 Uiso 1 1 calc GR . . . .
H01N H 0.4037 0.5955 0.1970 0.038 Uiso 1 1 calc GR . . . .
C01Z C 0.3298(6) 0.4585(3) 0.4810(3) 0.0269(15) Uani 1 1 d . U . . .
H01S H 0.2613 0.4665 0.4741 0.040 Uiso 1 1 calc GR . . . .
H01T H 0.3591 0.4881 0.5000 0.040 Uiso 1 1 calc GR . . . .
H01U H 0.3345 0.4259 0.5013 0.040 Uiso 1 1 calc GR . . . .
C020 C 0.1457(6) 0.2075(3) 0.2745(3) 0.0253(11) Uani 1 1 d . U . . .
H020 H 0.0853 0.2200 0.2617 0.030 Uiso 1 1 calc R . . . .
C021 C 0.3276(6) 0.4515(3) 0.0704(3) 0.0304(15) Uani 1 1 d . U . . .
H021 H 0.2672 0.4416 0.0514 0.036 Uiso 1 1 calc R . . . .
C022 C 0.6963(6) 0.1876(3) 0.3977(3) 0.0358(18) Uani 1 1 d . U . . .
H022 H 0.6937 0.1867 0.3596 0.043 Uiso 1 1 calc R . . . .
C023 C 0.5742(5) 0.2753(3) 0.0519(3) 0.0257(14) Uani 1 1 d . U . . .
H02A H 0.6141 0.3075 0.0504 0.039 Uiso 1 1 calc GR . . . .
H02B H 0.5621 0.2622 0.0173 0.039 Uiso 1 1 calc GR . . . .
H02C H 0.6084 0.2479 0.0716 0.039 Uiso 1 1 calc GR . . . .
C024 C 0.5131(5) 0.1758(3) 0.1591(3) 0.0240(11) Uani 1 1 d . U . . .
H024 H 0.5166 0.1586 0.1269 0.029 Uiso 1 1 calc R . . . .
C025 C -0.0955(6) 0.2772(3) 0.2102(3) 0.0328(16) Uani 1 1 d . U . . .
H02D H -0.0727 0.2451 0.1928 0.049 Uiso 1 1 calc GR . . . .
H02E H -0.1633 0.2724 0.2208 0.049 Uiso 1 1 calc GR . . . .
H02F H -0.0551 0.2838 0.2404 0.049 Uiso 1 1 calc GR . . . .
C026 C 0.1525(6) 0.3757(3) -0.0151(3) 0.0322(16) Uani 1 1 d . U . . .
H02G H 0.2079 0.3558 -0.0013 0.048 Uiso 1 1 calc GR . . . .
H02H H 0.1748 0.4105 -0.0273 0.048 Uiso 1 1 calc GR . . . .
H02I H 0.1237 0.3559 -0.0435 0.048 Uiso 1 1 calc GR . . . .
C027 C 0.6366(6) 0.5188(2) 0.3308(3) 0.0249(14) Uani 1 1 d . U . . .
H027 H 0.5729 0.5370 0.3251 0.030 Uiso 1 1 calc R . . . .
C028 C 0.8251(5) 0.3889(3) 0.2991(3) 0.0273(15) Uani 1 1 d . U . . .
H02J H 0.7803 0.3989 0.2716 0.041 Uiso 1 1 calc GR . . . .
H02K H 0.8896 0.3819 0.2846 0.041 Uiso 1 1 calc GR . . . .
H02L H 0.8295 0.4180 0.3239 0.041 Uiso 1 1 calc GR . . . .
C029 C 0.7281(6) 0.4530(3) 0.1217(3) 0.0253(14) Uani 1 1 d . U . . .
H029 H 0.7983 0.4444 0.1273 0.030 Uiso 1 1 calc R . . . .
C02A C 0.5836(6) 0.4022(3) 0.5207(3) 0.0376(17) Uani 1 1 d . U . . .
H02M H 0.5234 0.3825 0.5144 0.056 Uiso 1 1 calc GR . . . .
H02N H 0.5682 0.4396 0.5275 0.056 Uiso 1 1 calc GR . . . .
H02O H 0.6171 0.3870 0.5503 0.056 Uiso 1 1 calc GR . . . .
C02B C -0.0883(5) 0.3252(3) 0.1736(3) 0.0238(14) Uani 1 1 d . U . . .
H02P H -0.1088 0.3579 0.1926 0.029 Uiso 1 1 calc R . . . .
C02C C 0.1392(6) 0.2560(3) 0.4439(3) 0.0287(15) Uani 1 1 d . U . . .
H02Q H 0.1316 0.2696 0.4788 0.043 Uiso 1 1 calc GR . . . .
H02R H 0.1415 0.2171 0.4446 0.043 Uiso 1 1 calc GR . . . .
H02S H 0.0840 0.2677 0.4230 0.043 Uiso 1 1 calc GR . . . .
C02D C 0.0756(5) 0.3836(3) 0.0274(3) 0.0241(14) Uani 1 1 d . U . . .
H02T H 0.1060 0.4048 0.0555 0.029 Uiso 1 1 calc R . . . .
C02E C 0.0173(6) 0.1749(3) 0.1063(4) 0.0365(18) Uani 1 1 d . U . . .
H02U H 0.0222 0.1727 0.1444 0.044 Uiso 1 1 calc R . . . .
C02F C 0.2428(6) 0.5741(3) 0.2805(3) 0.0261(14) Uani 1 1 d . U . . .
H02V H 0.1799 0.5644 0.2954 0.039 Uiso 1 1 calc GR . . . .
H02W H 0.2322 0.5960 0.2499 0.039 Uiso 1 1 calc GR . . . .
H02X H 0.2807 0.5944 0.3055 0.039 Uiso 1 1 calc GR . . . .
C02G C 0.0439(7) 0.5031(3) 0.1848(3) 0.0352(17) Uani 1 1 d . U . . .
H02Y H 0.1053 0.5185 0.1990 0.042 Uiso 1 1 calc R . . . .
C02H C -0.1563(6) 0.3185(3) 0.1267(3) 0.0302(16) Uani 1 1 d . U . . .
H02Z H -0.1409 0.3458 0.1012 0.045 Uiso 1 1 calc GR . . . .
H H -0.2240 0.3225 0.1376 0.045 Uiso 1 1 calc GR . . . .
HA H -0.1468 0.2832 0.1118 0.045 Uiso 1 1 calc GR . . . .
C02I C 0.0367(7) 0.4141(3) 0.4465(3) 0.0369(18) Uani 1 1 d . U . . .
H02 H 0.0150 0.3770 0.4442 0.055 Uiso 1 1 calc GR . . . .
HB H 0.0084 0.4307 0.4770 0.055 Uiso 1 1 calc GR . . . .
HC H 0.1077 0.4152 0.4489 0.055 Uiso 1 1 calc GR . . . .
C02J C 0.7041(7) 0.5314(3) 0.2858(3) 0.0377(19) Uani 1 1 d . U . . .
H0AA H 0.7679 0.5154 0.2919 0.057 Uiso 1 1 calc GR . . . .
HD H 0.7112 0.5701 0.2825 0.057 Uiso 1 1 calc GR . . . .
HE H 0.6762 0.5170 0.2543 0.057 Uiso 1 1 calc GR . . . .
C02K C 0.7520(6) 0.4223(3) 0.4834(3) 0.0379(18) Uani 1 1 d . U . . .
H1AA H 0.7829 0.4034 0.5118 0.057 Uiso 1 1 calc GR . . . .
HF H 0.7455 0.4601 0.4922 0.057 Uiso 1 1 calc GR . . . .
HG H 0.7920 0.4187 0.4527 0.057 Uiso 1 1 calc GR . . . .
C02L C 0.7148(7) 0.5139(3) 0.1275(3) 0.0367(18) Uani 1 1 d . U . . .
H2AA H 0.6463 0.5231 0.1221 0.055 Uiso 1 1 calc GR . . . .
HH H 0.7549 0.5323 0.1021 0.055 Uiso 1 1 calc GR . . . .
HI H 0.7346 0.5248 0.1619 0.055 Uiso 1 1 calc GR . . . .
C02M C -0.0345(7) 0.5042(3) 0.2270(3) 0.045(2) Uani 1 1 d . U . . .
H3AA H -0.0931 0.4861 0.2147 0.067 Uiso 1 1 calc GR . . . .
HJ H -0.0502 0.5412 0.2355 0.067 Uiso 1 1 calc GR . . . .
HK H -0.0099 0.4860 0.2574 0.067 Uiso 1 1 calc GR . . . .
C02N C -0.0161(6) 0.4133(3) 0.0094(4) 0.0396(19) Uani 1 1 d . U . . .
H4AA H -0.0471 0.3932 -0.0183 0.059 Uiso 1 1 calc GR . . . .
HL H 0.0019 0.4487 -0.0031 0.059 Uiso 1 1 calc GR . . . .
HM H -0.0616 0.4168 0.0380 0.059 Uiso 1 1 calc GR . . . .
C02O C 0.6984(6) 0.4325(3) 0.0680(3) 0.0348(17) Uani 1 1 d . U . . .
H5AA H 0.7061 0.3938 0.0667 0.052 Uiso 1 1 calc GR . . . .
HN H 0.7400 0.4490 0.0420 0.052 Uiso 1 1 calc GR . . . .
HO H 0.6304 0.4418 0.0613 0.052 Uiso 1 1 calc GR . . . .
C02P C 0.6795(7) 0.5380(3) 0.3823(3) 0.0404(19) Uani 1 1 d . U . . .
H6AA H 0.6336 0.5301 0.4099 0.061 Uiso 1 1 calc GR . . . .
HP H 0.6909 0.5765 0.3808 0.061 Uiso 1 1 calc GR . . . .
HQ H 0.7411 0.5196 0.3888 0.061 Uiso 1 1 calc GR . . . .
C02Q C 0.0031(8) 0.4451(3) 0.3980(3) 0.0412(19) Uani 1 1 d . U . . .
H7AA H -0.0694 0.4424 0.3969 0.049 Uiso 1 1 calc R . . . .
C02R C 0.8622(6) 0.3183(3) 0.3659(3) 0.0317(16) Uani 1 1 d . U . . .
H8AA H 0.8662 0.3438 0.3941 0.048 Uiso 1 1 calc GR . . . .
HR H 0.9260 0.3148 0.3497 0.048 Uiso 1 1 calc GR . . . .
HS H 0.8417 0.2836 0.3791 0.048 Uiso 1 1 calc GR . . . .
C02S C -0.0840(7) 0.1553(3) 0.0905(5) 0.057(2) Uani 1 1 d . U . . .
H9AA H -0.1337 0.1761 0.1083 0.085 Uiso 1 1 calc GR . . . .
HT H -0.0909 0.1176 0.0995 0.085 Uiso 1 1 calc GR . . . .
HU H -0.0920 0.1596 0.0535 0.085 Uiso 1 1 calc GR . . . .
C02T C 0.0151(8) 0.5349(3) 0.1379(4) 0.053(2) Uani 1 1 d . U . . .
H0BA H 0.0645 0.5304 0.1113 0.079 Uiso 1 1 calc GR . . . .
HV H 0.0099 0.5727 0.1469 0.079 Uiso 1 1 calc GR . . . .
HW H -0.0477 0.5222 0.1252 0.079 Uiso 1 1 calc GR . . . .
C02U C 0.1007(7) 0.1429(3) 0.0835(4) 0.050(2) Uani 1 1 d . U . . .
H1BA H 0.0940 0.1420 0.0462 0.075 Uiso 1 1 calc GR . . . .
HX H 0.0991 0.1066 0.0970 0.075 Uiso 1 1 calc GR . . . .
HY H 0.1626 0.1597 0.0926 0.075 Uiso 1 1 calc GR . . . .
C02V C 0.3026(9) 0.5002(3) 0.1030(4) 0.059(2) Uani 1 1 d . U . . .
H2BA H 0.2539 0.4904 0.1286 0.088 Uiso 1 1 calc GR . . . .
HZ H 0.2765 0.5284 0.0810 0.088 Uiso 1 1 calc GR . . . .
H7BA H 0.3614 0.5131 0.1201 0.088 Uiso 1 1 calc GR . . . .
C02W C 0.0269(9) 0.5021(3) 0.3987(4) 0.056(2) Uani 1 1 d . U . . .
H3BA H 0.0976 0.5066 0.3995 0.084 Uiso 1 1 calc GR . . . .
H8BA H -0.0019 0.5186 0.4290 0.084 Uiso 1 1 calc GR . . . .
H9BA H 0.0007 0.5191 0.3679 0.084 Uiso 1 1 calc GR . . . .
C02X C 0.6126(9) 0.1548(3) 0.4186(5) 0.065(3) Uani 1 1 d . U . . .
H4BA H 0.6166 0.1536 0.4559 0.098 Uiso 1 1 calc GR . . . .
H0CA H 0.6164 0.1185 0.4049 0.098 Uiso 1 1 calc GR . . . .
H1CA H 0.5509 0.1710 0.4084 0.098 Uiso 1 1 calc GR . . . .
C02Y C 0.7963(9) 0.1670(4) 0.4152(5) 0.072(3) Uani 1 1 d . U . . .
H5BA H 0.8469 0.1921 0.4045 0.108 Uiso 1 1 calc GR . . . .
H2CA H 0.8087 0.1321 0.3997 0.108 Uiso 1 1 calc GR . . . .
H3CA H 0.7970 0.1636 0.4525 0.108 Uiso 1 1 calc GR . . . .
C02Z C 0.4045(10) 0.4583(5) 0.0322(5) 0.088(3) Uani 1 1 d . U . . .
H6BA H 0.4661 0.4661 0.0494 0.132 Uiso 1 1 calc GR . . . .
H4CA H 0.3876 0.4879 0.0094 0.132 Uiso 1 1 calc GR . . . .
H5CA H 0.4111 0.4256 0.0122 0.132 Uiso 1 1 calc GR . . . .

loop_
_atom_site_aniso_label
_atom_site_aniso_U_11
_atom_site_aniso_U_22
_atom_site_aniso_U_33
_atom_site_aniso_U_23
_atom_site_aniso_U_13
_atom_site_aniso_U_12
Ti01 0.0183(6) 0.0128(4) 0.0109(5) 0.0004(4) 0.0009(4) 0.0004(4)
Ti02 0.0195(6) 0.0124(5) 0.0117(5) -0.0006(4) 0.0005(4) -0.0003(4)
Ti03 0.0188(6) 0.0119(4) 0.0113(5) -0.0007(4) 0.0002(4) 0.0000(4)
Ti04 0.0177(6) 0.0145(5) 0.0136(5) 0.0001(4) 0.0015(4) -0.0011(4)
Ti05 0.0182(6) 0.0146(5) 0.0135(5) -0.0004(4) 0.0007(4) 0.0006(4)
Ti06 0.0205(6) 0.0147(5) 0.0151(5) -0.0019(4) -0.0011(5) -0.0009(4)
Ti07 0.0184(6) 0.0152(5) 0.0128(5) 0.0014(4) -0.0010(4) -0.0010(4)
Ti08 0.0194(6) 0.0158(5) 0.0148(5) 0.0015(4) -0.0003(4) 0.0016(4)
Ti09 0.0203(6) 0.0149(5) 0.0136(5) -0.0027(4) -0.0017(4) 0.0016(4)
O00A 0.019(2) 0.0119(18) 0.013(2) -0.0007(15) 0.0014(17) -0.0004(17)
O00B 0.019(2) 0.018(2) 0.011(2) -0.0006(16) -0.0011(17) -0.0011(18)
O00C 0.025(2) 0.0149(19) 0.018(2) -0.0025(16) 0.0049(19) 0.0016(18)
O00D 0.018(2) 0.023(2) 0.021(2) -0.0051(18) 0.0029(18) -0.0011(19)
O00E 0.021(2) 0.016(2) 0.013(2) -0.0042(16) -0.0028(17) -0.0024(18)
O00F 0.025(3) 0.024(2) 0.024(2) 0.0069(18) -0.008(2) -0.007(2)
O00G 0.019(2) 0.019(2) 0.014(2) -0.0018(17) -0.0048(17) 0.0017(19)
O00H 0.024(3) 0.020(2) 0.020(2) -0.0020(17) -0.0031(19) 0.0049(19)
O00I 0.015(2) 0.022(2) 0.020(2) 0.0047(17) 0.0016(18) 0.0031(18)
O00J 0.017(2) 0.0125(18) 0.012(2) -0.0019(15) 0.0018(17) 0.0020(16)
O00K 0.023(2) 0.016(2) 0.019(2) 0.0025(17) 0.0007(18) -0.0006(18)
O00L 0.025(3) 0.018(2) 0.020(2) 0.0001(17) -0.0009(19) 0.0034(19)
O00M 0.030(3) 0.019(2) 0.022(2) 0.0002(17) -0.001(2) -0.002(2)
O00N 0.022(3) 0.017(2) 0.023(2) -0.0001(17) -0.0037(19) 0.0000(18)
O00O 0.019(2) 0.024(2) 0.016(2) 0.0004(18) 0.0014(18) 0.0001(19)
O00P 0.017(2) 0.022(2) 0.017(2) -0.0058(17) -0.0014(18) -0.0036(18)
O00Q 0.026(3) 0.019(2) 0.024(2) 0.0022(18) -0.002(2) 0.006(2)
O00R 0.016(2) 0.019(2) 0.018(2) -0.0020(17) 0.0011(18) -0.0003(18)
O00S 0.033(3) 0.021(2) 0.025(2) -0.0004(18) 0.001(2) 0.005(2)
O00T 0.023(2) 0.0155(19) 0.013(2) 0.0038(16) 0.0004(17) 0.0016(18)
O00U 0.024(2) 0.015(2) 0.020(2) 0.0002(17) -0.0004(19) -0.0022(18)
O00V 0.027(3) 0.017(2) 0.020(2) 0.0008(17) 0.002(2) 0.0038(18)
O00W 0.026(3) 0.015(2) 0.028(3) -0.0017(18) -0.003(2) -0.0027(19)
O00X 0.024(3) 0.019(2) 0.020(2) 0.0002(17) 0.0013(19) 0.0034(18)
O00Y 0.027(3) 0.0136(19) 0.016(2) 0.0004(16) -0.0003(19) 0.0005(18)
O00Z 0.020(2) 0.025(2) 0.021(2) 0.0080(19) -0.0007(19) 0.003(2)
O010 0.017(2) 0.021(2) 0.025(2) -0.0068(18) 0.0001(19) -0.0024(18)
O011 0.023(3) 0.019(2) 0.023(2) 0.0018(17) 0.0054(19) -0.0020(19)
O012 0.022(2) 0.0200(19) 0.015(2) -0.0021(16) 0.0014(18) -0.0010(18)
O013 0.022(3) 0.018(2) 0.017(2) 0.0018(17) 0.0045(18) 0.0008(19)
N014 0.020(3) 0.017(2) 0.013(2) -0.0016(19) 0.001(2) -0.003(2)
N015 0.018(3) 0.016(2) 0.014(2) 0.0032(19) -0.002(2) -0.004(2)
N016 0.016(3) 0.015(2) 0.015(2) -0.0014(19) -0.003(2) 0.003(2)
N017 0.019(3) 0.019(2) 0.015(2) 0.0002(19) -0.004(2) 0.000(2)
N018 0.024(3) 0.018(3) 0.015(3) 0.001(2) -0.001(2) -0.002(2)
N019 0.021(3) 0.020(3) 0.017(3) 0.001(2) 0.000(2) 0.004(2)
C01A 0.029(3) 0.015(2) 0.017(3) 0.000(2) -0.001(2) -0.002(2)
C01B 0.025(3) 0.022(3) 0.012(3) 0.002(2) 0.004(2) -0.004(2)
C01C 0.027(3) 0.014(2) 0.015(3) 0.000(2) -0.002(2) -0.003(2)
C01D 0.025(3) 0.020(2) 0.013(2) -0.002(2) 0.004(2) 0.002(2)
C01E 0.025(2) 0.014(2) 0.016(2) 0.0005(18) 0.000(2) 0.0023(19)
C01F 0.026(2) 0.019(2) 0.018(2) 0.0009(19) 0.000(2) -0.001(2)
C01G 0.031(2) 0.0173(19) 0.020(2) 0.0029(17) 0.0003(19) 0.0020(18)
C01H 0.027(2) 0.0171(18) 0.018(2) 0.0013(18) 0.0002(19) -0.0009(18)
C01I 0.024(3) 0.020(3) 0.016(3) -0.003(2) 0.003(2) 0.001(2)
C01J 0.028(2) 0.021(2) 0.020(2) 0.0007(19) 0.000(2) 0.003(2)
C01K 0.029(2) 0.0157(17) 0.0174(18) 0.0029(16) 0.0006(17) 0.0030(17)
C01L 0.025(4) 0.030(3) 0.030(3) 0.012(3) 0.003(3) 0.002(3)
C01M 0.028(2) 0.0169(18) 0.016(2) 0.0002(18) -0.0006(19) 0.0036(18)
C01N 0.0285(19) 0.0166(17) 0.0177(18) 0.0006(16) -0.0016(17) -0.0008(17)
C01O 0.031(2) 0.021(2) 0.020(2) 0.0058(18) 0.001(2) -0.001(2)
C01P 0.030(2) 0.0179(19) 0.019(2) -0.0002(17) -0.0014(19) 0.0025(18)
C01Q 0.034(4) 0.022(3) 0.020(3) -0.006(2) -0.008(3) 0.005(3)
C01R 0.025(3) 0.019(3) 0.016(3) -0.006(2) -0.003(3) -0.002(3)
C01S 0.030(4) 0.032(3) 0.035(4) -0.019(3) 0.003(3) -0.002(3)
C01T 0.033(4) 0.019(3) 0.024(3) -0.003(2) 0.002(3) 0.002(3)
C01U 0.024(3) 0.023(2) 0.014(2) 0.000(2) 0.006(2) -0.002(2)
C01V 0.031(2) 0.023(2) 0.020(2) 0.0013(19) 0.003(2) 0.005(2)
C01W 0.031(2) 0.025(2) 0.023(2) 0.0045(19) 0.003(2) -0.002(2)
C01X 0.015(3) 0.027(3) 0.022(3) -0.006(3) 0.001(3) 0.001(2)
C01Y 0.034(4) 0.016(3) 0.026(3) -0.001(2) 0.005(3) 0.000(3)
C01Z 0.035(4) 0.026(3) 0.020(3) -0.004(3) 0.002(3) 0.000(3)
C020 0.030(2) 0.023(2) 0.023(2) 0.006(2) 0.000(2) -0.001(2)
C021 0.037(4) 0.027(3) 0.027(3) 0.011(3) -0.001(3) 0.004(3)
C022 0.049(5) 0.015(3) 0.044(4) 0.000(3) 0.002(4) 0.012(3)
C023 0.027(3) 0.026(3) 0.024(3) -0.006(2) 0.004(3) 0.000(3)
C024 0.033(2) 0.021(2) 0.019(2) -0.0019(19) 0.003(2) 0.005(2)
C025 0.030(4) 0.040(4) 0.028(4) -0.001(3) 0.006(3) -0.003(3)
C026 0.044(4) 0.030(3) 0.023(3) 0.004(3) -0.004(3) -0.004(3)
C027 0.038(4) 0.011(3) 0.026(3) 0.000(2) 0.001(3) -0.001(3)
C028 0.022(3) 0.037(4) 0.023(3) 0.002(3) -0.001(3) -0.003(3)
C029 0.025(4) 0.028(3) 0.023(3) 0.004(3) 0.008(3) -0.005(3)
C02A 0.043(4) 0.037(4) 0.032(4) -0.008(3) 0.000(3) 0.015(3)
C02B 0.023(3) 0.028(3) 0.021(3) -0.007(2) 0.006(3) 0.001(3)
C02C 0.028(4) 0.031(3) 0.028(3) 0.010(3) 0.004(3) -0.001(3)
C02D 0.032(4) 0.018(3) 0.022(3) 0.006(2) -0.009(3) -0.004(3)
C02E 0.034(4) 0.017(3) 0.059(5) -0.002(3) 0.006(4) -0.005(3)
C02F 0.030(4) 0.019(3) 0.029(3) -0.003(3) 0.003(3) 0.000(3)
C02G 0.045(5) 0.019(3) 0.041(4) -0.003(3) -0.003(4) 0.007(3)
C02H 0.022(4) 0.031(3) 0.037(4) -0.007(3) -0.004(3) 0.001(3)
C02I 0.050(5) 0.038(4) 0.023(4) -0.005(3) 0.008(3) 0.008(4)
C02J 0.053(5) 0.021(3) 0.039(4) 0.004(3) 0.013(4) -0.005(3)
C02K 0.041(5) 0.030(4) 0.043(4) -0.008(3) -0.010(4) 0.002(3)
C02L 0.046(5) 0.026(3) 0.037(4) 0.008(3) 0.011(4) -0.007(3)
C02M 0.058(5) 0.036(4) 0.040(4) -0.006(3) 0.010(4) 0.017(4)
C02N 0.035(4) 0.029(4) 0.054(5) 0.019(3) -0.004(4) 0.000(3)
C02O 0.044(5) 0.035(4) 0.026(4) 0.005(3) 0.004(3) 0.001(3)
C02P 0.066(5) 0.024(3) 0.031(4) 0.002(3) -0.009(4) -0.010(4)
C02Q 0.060(5) 0.040(4) 0.024(4) -0.006(3) 0.015(4) 0.014(4)
C02R 0.022(4) 0.028(3) 0.045(4) 0.012(3) -0.004(3) 0.003(3)
C02S 0.039(5) 0.021(3) 0.110(7) -0.004(4) 0.007(5) -0.010(3)
C02T 0.071(6) 0.034(4) 0.054(5) 0.012(4) 0.009(5) 0.014(4)
C02U 0.040(5) 0.021(3) 0.089(6) 0.001(4) 0.011(4) 0.002(3)
C02V 0.095(6) 0.030(4) 0.052(5) 0.007(4) -0.014(5) 0.015(4)
C02W 0.088(7) 0.036(4) 0.044(5) -0.012(4) 0.000(5) 0.011(4)
C02X 0.074(6) 0.025(4) 0.096(7) -0.012(4) 0.017(6) -0.007(4)
C02Y 0.066(7) 0.036(4) 0.114(7) 0.000(5) 0.002(6) 0.011(5)
C02Z 0.091(7) 0.086(6) 0.087(6) 0.053(5) 0.030(6) 0.029(6)

loop_
_atom_type_symbol
_atom_type_description
_atom_type_scat_dispersion_real
_atom_type_scat_dispersion_imag
_atom_type_scat_source
C C 0.0181 0.0091 'International Tables Vol C Tables 4.2.6.8 and 6.1.1.4'
H H 0.0000 0.0000 'International Tables Vol C Tables 4.2.6.8 and 6.1.1.4'
N N 0.0311 0.0180 'International Tables Vol C Tables 4.2.6.8 and 6.1.1.4'
O O 0.0492 0.0322 'International Tables Vol C Tables 4.2.6.8 and 6.1.1.4'
Ti Ti 0.2191 1.8069 'International Tables Vol C Tables 4.2.6.8 and 6.1.1.4'

loop_
_geom_angle_atom_site_label_1
_geom_angle_atom_site_label_2
_geom_angle_atom_site_label_3
_geom_angle
_geom_angle_site_symmetry_1
_geom_angle_site_symmetry_3
_geom_angle_publ_flag
Ti03 Ti01 Ti07 71.88(4) . . ?
O00B Ti01 Ti03 108.05(13) . . ?
O00B Ti01 Ti07 36.17(12) . . ?
O00B Ti01 O00C 87.41(18) . . ?
O00B Ti01 O00J 144.99(18) . . ?
O00B Ti01 O00T 71.92(17) . . ?
O00B Ti01 N017 74.68(19) . . ?
O00B Ti01 N019 142.65(19) . . ?
O00C Ti01 Ti03 79.82(12) . . ?
O00C Ti01 Ti07 80.53(13) . . ?
O00C Ti01 N017 80.11(18) . . ?
O00C Ti01 N019 92.35(19) . . ?
O00J Ti01 Ti03 36.95(12) . . ?
O00J Ti01 Ti07 108.83(12) . . ?
O00J Ti01 O00C 85.29(17) . . ?
O00J Ti01 O00T 73.59(17) . . ?
O00J Ti01 N017 136.97(19) . . ?
O00J Ti01 N019 71.94(18) . . ?
O00T Ti01 Ti03 37.38(12) . . ?
O00T Ti01 Ti07 36.70(12) . . ?
O00T Ti01 O00C 87.46(17) . . ?
O00T Ti01 N017 144.8(2) . . ?
O00T Ti01 N019 145.42(19) . . ?
O00U Ti01 Ti03 102.87(14) . . ?
O00U Ti01 Ti07 101.69(15) . . ?
O00U Ti01 O00B 93.2(2) . . ?
O00U Ti01 O00C 176.91(19) . . ?
O00U Ti01 O00J 95.95(19) . . ?
O00U Ti01 O00T 95.61(18) . . ?
O00U Ti01 N017 97.10(19) . . ?
O00U Ti01 N019 85.4(2) . . ?
N017 Ti01 Ti03 159.59(14) . . ?
N017 Ti01 Ti07 108.30(15) . . ?
N017 Ti01 N019 68.5(2) . . ?
N019 Ti01 Ti03 108.65(14) . . ?
N019 Ti01 Ti07 172.69(14) . . ?
Ti03 Ti02 Ti09 72.46(4) . . ?
O00A Ti02 Ti03 37.01(12) . . ?
O00A Ti02 Ti09 109.43(12) . . ?
O00A Ti02 O00E 74.45(17) . . ?
O00A Ti02 O00K 84.85(17) . . ?
O00A Ti02 N014 72.12(18) . . ?
O00A Ti02 N018 136.63(19) . . ?
O00E Ti02 Ti03 37.87(12) . . ?
O00E Ti02 Ti09 36.36(12) . . ?
O00E Ti02 N014 146.41(18) . . ?
O00E Ti02 N018 144.4(2) . . ?
O00G Ti02 Ti03 108.38(13) . . ?
O00G Ti02 Ti09 35.92(12) . . ?
O00G Ti02 O00A 145.30(18) . . ?
O00G Ti02 O00E 71.62(17) . . ?
O00G Ti02 O00K 87.25(18) . . ?
O00G Ti02 N014 141.96(18) . . ?
O00G Ti02 N018 74.32(19) . . ?
O00K Ti02 Ti03 81.58(12) . . ?
O00K Ti02 Ti09 82.19(13) . . ?
O00K Ti02 O00E 88.59(17) . . ?
O00K Ti02 N014 91.73(18) . . ?
O00K Ti02 N018 79.84(18) . . ?
O00Y Ti02 Ti03 101.70(14) . . ?
O00Y Ti02 Ti09 101.69(15) . . ?
O00Y Ti02 O00A 95.90(19) . . ?
O00Y Ti02 O00E 95.89(18) . . ?
O00Y Ti02 O00G 94.6(2) . . ?
O00Y Ti02 O00K 175.5(2) . . ?
O00Y Ti02 N014 84.3(2) . . ?
O00Y Ti02 N018 96.67(19) . . ?
N014 Ti02 Ti03 109.06(14) . . ?
N014 Ti02 Ti09 173.49(14) . . ?
N018 Ti02 Ti03 161.08(14) . . ?
N018 Ti02 Ti09 108.31(15) . . ?
N018 Ti02 N014 68.1(2) . . ?
Ti01 Ti03 Ti04 107.20(4) . . ?
Ti01 Ti03 Ti05 67.53(4) . . ?
Ti02 Ti03 Ti01 130.26(4) . . ?
Ti02 Ti03 Ti04 68.97(4) . . ?
Ti02 Ti03 Ti05 107.63(4) . . ?
Ti05 Ti03 Ti04 170.22(4) . . ?
O00A Ti03 Ti01 112.58(13) . . ?
O00A Ti03 Ti02 41.01(13) . . ?
O00A Ti03 Ti04 31.10(13) . . ?
O00A Ti03 Ti05 141.88(13) . . ?
O00A Ti03 O00E 83.08(19) . . ?
O00A Ti03 O00J 126.88(18) . . ?
O00A Ti03 O00T 96.83(19) . . ?
O00A Ti03 N015 82.23(19) . . ?
O00A Ti03 N016 148.36(19) . . ?
O00E Ti03 Ti01 132.79(14) . . ?
O00E Ti03 Ti02 42.56(13) . . ?
O00E Ti03 Ti04 106.94(14) . . ?
O00E Ti03 Ti05 73.47(14) . . ?
O00E Ti03 O00T 173.66(19) . . ?
O00E Ti03 N015 100.07(19) . . ?
O00E Ti03 N016 85.64(19) . . ?
O00J Ti03 Ti01 40.30(13) . . ?
O00J Ti03 Ti02 112.40(13) . . ?
O00J Ti03 Ti04 141.17(13) . . ?
O00J Ti03 Ti05 30.56(13) . . ?
O00J Ti03 O00E 93.98(19) . . ?
O00J Ti03 O00T 80.99(18) . . ?
O00J Ti03 N015 149.23(19) . . ?
O00J Ti03 N016 83.27(19) . . ?
O00T Ti03 Ti01 41.53(13) . . ?
O00T Ti03 Ti02 136.21(14) . . ?
O00T Ti03 Ti04 75.29(13) . . ?
O00T Ti03 Ti05 103.30(14) . . ?
O00T Ti03 N015 86.18(19) . . ?
O00T Ti03 N016 97.52(19) . . ?
N015 Ti03 Ti01 125.32(14) . . ?
N015 Ti03 Ti02 96.19(14) . . ?
N015 Ti03 Ti04 59.13(15) . . ?
N015 Ti03 Ti05 130.63(15) . . ?
N016 Ti03 Ti01 96.72(14) . . ?
N016 Ti03 Ti02 124.63(14) . . ?
N016 Ti03 Ti04 129.63(15) . . ?
N016 Ti03 Ti05 60.03(15) . . ?
N016 Ti03 N015 70.8(2) . . ?
Ti03 Ti04 Ti07 65.86(3) . . ?
O00A Ti04 Ti03 29.46(11) . . ?
O00A Ti04 Ti07 86.07(12) . . ?
O00A Ti04 O013 86.16(18) . . ?
O00P Ti04 Ti03 110.68(14) . . ?
O00P Ti04 Ti07 135.82(14) . . ?
O00P Ti04 O00A 81.25(18) . . ?
O00P Ti04 O013 134.73(19) . . ?
O011 Ti04 Ti03 152.50(15) . . ?
O011 Ti04 Ti07 111.42(15) . . ?
O011 Ti04 O00A 161.1(2) . . ?
O011 Ti04 O00P 90.3(2) . . ?
O011 Ti04 O012 103.2(2) . . ?
O011 Ti04 O013 87.9(2) . . ?
O012 Ti04 Ti03 83.52(15) . . ?
O012 Ti04 Ti07 23.37(14) . . ?
O012 Ti04 O00A 95.73(19) . . ?
O012 Ti04 O00P 116.75(19) . . ?
O012 Ti04 O013 107.64(19) . . ?
O013 Ti04 Ti03 64.78(13) . . ?
O013 Ti04 Ti07 85.82(13) . . ?
Ti03 Ti05 Ti09 66.54(3) . . ?
O00I Ti05 Ti03 110.98(14) . . ?
O00I Ti05 Ti09 129.37(14) . . ?
O00I Ti05 O00R 141.37(19) . . ?
O00J Ti05 Ti03 29.75(12) . . ?
O00J Ti05 Ti09 86.09(12) . . ?
O00J Ti05 O00I 81.25(18) . . ?
O00J Ti05 O00R 86.53(18) . . ?
O00R Ti05 Ti03 64.09(13) . . ?
O00R Ti05 Ti09 85.70(12) . . ?
O00V Ti05 Ti03 149.43(15) . . ?
O00V Ti05 Ti09 117.83(15) . . ?
O00V Ti05 O00I 89.65(19) . . ?
O00V Ti05 O00J 154.1(2) . . ?
O00V Ti05 O00R 85.63(19) . . ?
O00V Ti05 O00X 105.8(2) . . ?
O00X Ti05 Ti03 87.49(16) . . ?
O00X Ti05 Ti09 24.00(15) . . ?
O00X Ti05 O00I 112.29(19) . . ?
O00X Ti05 O00J 100.07(19) . . ?
O00X Ti05 O00R 105.87(19) . . ?
O00D Ti06 Ti09 38.83(13) . . ?
O00D Ti06 O00F 81.43(19) . . ?
O00F Ti06 Ti09 76.04(12) . . ?
O00G Ti06 Ti09 36.61(13) . . ?
O00G Ti06 O00D 75.08(18) . . ?
O00G Ti06 O00F 82.77(18) . . ?
O00N Ti06 Ti09 99.98(14) . . ?
O00N Ti06 O00D 95.2(2) . . ?
O00N Ti06 O00F 175.99(19) . . ?
O00N Ti06 O00G 94.29(19) . . ?
O00N Ti06 O010 97.0(2) . . ?
O00W Ti06 Ti09 139.15(16) . . ?
O00W Ti06 O00D 103.6(2) . . ?
O00W Ti06 O00F 84.25(19) . . ?
O00W Ti06 O00G 167.0(2) . . ?
O00W Ti06 O00N 98.7(2) . . ?
O00W Ti06 O010 96.0(2) . . ?
O010 Ti06 Ti09 117.21(14) . . ?
O010 Ti06 O00D 155.06(19) . . ?
O010 Ti06 O00F 85.4(2) . . ?
O010 Ti06 O00G 82.36(18) . . ?
Ti01 Ti07 Ti04 104.76(4) . . ?
Ti08 Ti07 Ti01 70.56(4) . . ?
Ti08 Ti07 Ti04 134.67(4) . . ?
O00B Ti07 Ti01 37.27(13) . . ?
O00B Ti07 Ti04 137.63(13) . . ?
O00B Ti07 Ti08 37.98(13) . . ?
O00B Ti07 O00O 77.90(18) . . ?
O00M Ti07 Ti01 119.45(17) . . ?
O00M Ti07 Ti04 101.37(15) . . ?
O00M Ti07 Ti08 120.54(15) . . ?
O00M Ti07 O00B 113.7(2) . . ?
O00M Ti07 O00O 103.8(2) . . ?
O00M Ti07 O00T 101.4(2) . . ?
O00M Ti07 O012 112.6(2) . . ?
O00O Ti07 Ti01 110.87(13) . . ?
O00O Ti07 Ti04 116.84(13) . . ?
O00O Ti07 Ti08 40.71(13) . . ?
O00T Ti07 Ti01 40.29(12) . . ?
O00T Ti07 Ti04 73.85(12) . . ?
O00T Ti07 Ti08 110.62(13) . . ?
O00T Ti07 O00B 76.54(18) . . ?
O00T Ti07 O00O 149.58(19) . . ?
O012 Ti07 Ti01 112.31(15) . . ?
O012 Ti07 Ti04 22.67(14) . . ?
O012 Ti07 Ti08 115.22(14) . . ?
O012 Ti07 O00B 133.56(18) . . ?
O012 Ti07 O00O 94.48(19) . . ?
O012 Ti07 O00T 91.3(2) . . ?
O00B Ti08 Ti07 36.62(13) . . ?
O00B Ti08 O00H 82.79(17) . . ?
O00B Ti08 O00O 74.98(18) . . ?
O00H Ti08 Ti07 73.64(12) . . ?
O00L Ti08 Ti07 101.29(14) . . ?
O00L Ti08 O00B 95.76(19) . . ?
O00L Ti08 O00H 173.3(2) . . ?
O00L Ti08 O00O 92.99(19) . . ?
O00L Ti08 O00Z 98.8(2) . . ?
O00O Ti08 Ti07 39.10(13) . . ?
O00O Ti08 O00H 80.30(18) . . ?
O00Q Ti08 Ti07 140.92(16) . . ?
O00Q Ti08 O00B 166.0(2) . . ?
O00Q Ti08 O00H 83.78(19) . . ?
O00Q Ti08 O00L 98.0(2) . . ?
O00Q Ti08 O00O 106.7(2) . . ?
O00Q Ti08 O00Z 93.3(2) . . ?
O00Z Ti08 Ti07 116.58(14) . . ?
O00Z Ti08 O00B 82.12(18) . . ?
O00Z Ti08 O00H 87.50(19) . . ?
O00Z Ti08 O00O 155.16(19) . . ?
Ti02 Ti09 Ti05 104.33(4) . . ?
Ti06 Ti09 Ti02 70.21(4) . . ?
Ti06 Ti09 Ti05 136.54(4) . . ?
O00D Ti09 Ti02 109.59(13) . . ?
O00D Ti09 Ti05 117.96(14) . . ?
O00D Ti09 Ti06 40.07(13) . . ?
O00E Ti09 Ti02 40.34(12) . . ?
O00E Ti09 Ti05 72.14(12) . . ?
O00E Ti09 Ti06 110.24(13) . . ?
O00E Ti09 O00D 147.63(19) . . ?
O00E Ti09 O00G 76.41(18) . . ?
O00G Ti09 Ti02 36.79(13) . . ?
O00G Ti09 Ti05 136.96(13) . . ?
O00G Ti09 Ti06 37.43(13) . . ?
O00G Ti09 O00D 77.12(19) . . ?
O00S Ti09 Ti02 119.21(17) . . ?
O00S Ti09 Ti05 103.22(16) . . ?
O00S Ti09 Ti06 117.20(16) . . ?
O00S Ti09 O00D 103.2(2) . . ?
O00S Ti09 O00E 103.9(2) . . ?
O00S Ti09 O00G 112.4(2) . . ?
O00S Ti09 O00X 109.1(2) . . ?
O00X Ti09 Ti02 117.23(15) . . ?
O00X Ti09 Ti05 23.27(15) . . ?
O00X Ti09 Ti06 119.66(14) . . ?
O00X Ti09 O00D 94.8(2) . . ?
O00X Ti09 O00E 92.8(2) . . ?
O00X Ti09 O00G 138.45(19) . . ?
Ti03 O00A Ti02 102.0(2) . . ?
Ti03 O00A Ti04 119.4(2) . . ?
Ti04 O00A Ti02 128.3(2) . . ?
Ti01 O00B Ti08 130.9(2) . . ?
Ti07 O00B Ti01 106.6(2) . . ?
Ti07 O00B Ti08 105.4(2) . . ?
C01E O00C Ti01 134.8(4) . . ?
Ti09 O00D Ti06 101.1(2) . . ?
C02B O00D Ti06 131.2(4) . . ?
C02B O00D Ti09 127.7(4) . . ?
Ti03 O00E Ti02 99.6(2) . . ?
Ti03 O00E Ti09 147.5(2) . . ?
Ti09 O00E Ti02 103.30(18) . . ?
C01F O00F Ti06 134.2(4) . . ?
Ti06 O00G Ti02 131.9(2) . . ?
Ti09 O00G Ti02 107.29(19) . . ?
Ti09 O00G Ti06 106.0(2) . . ?
C01E O00H Ti08 134.4(4) . . ?
N019 O00I Ti05 121.5(4) . . ?
Ti03 O00J Ti01 102.8(2) . . ?
Ti03 O00J Ti05 119.7(2) . . ?
Ti05 O00J Ti01 126.7(2) . . ?
C01F O00K Ti02 135.2(4) . . ?
C01Q O00L Ti08 133.4(4) . . ?
C027 O00M Ti07 164.3(4) . . ?
C02D O00N Ti06 132.5(4) . . ?
Ti07 O00O Ti08 100.2(2) . . ?
C01X O00O Ti07 126.5(4) . . ?
C01X O00O Ti08 128.6(4) . . ?
N014 O00P Ti04 122.8(4) . . ?
C022 O00Q Ti08 141.7(5) . . ?
N016 O00R Ti05 117.5(3) . . ?
C02G O00S Ti09 148.4(5) . . ?
Ti03 O00T Ti01 101.1(2) . . ?
Ti03 O00T Ti07 144.7(2) . . ?
Ti07 O00T Ti01 103.01(19) . . ?
C01R O00U Ti01 140.2(4) . . ?
C02Q O00V Ti05 150.7(5) . . ?
C02E O00W Ti06 144.0(5) . . ?
Ti05 O00X Ti09 132.7(3) . . ?
C021 O00Y Ti02 155.2(5) . . ?
N017 O00Z Ti08 122.0(3) . . ?
N018 O010 Ti06 121.4(4) . . ?
C029 O011 Ti04 157.3(5) . . ?
Ti04 O012 Ti07 134.0(3) . . ?
N015 O013 Ti04 116.6(3) . . ?
O00P N014 Ti02 121.3(3) . . ?
C01D N014 Ti02 121.4(5) . . ?
C01D N014 O00P 115.4(5) . . ?
O013 N015 Ti03 119.5(4) . . ?
C01A N015 Ti03 121.5(5) . . ?
C01A N015 O013 118.5(5) . . ?
O00R N016 Ti03 118.4(4) . . ?
C01C N016 Ti03 121.2(5) . . ?
C01C N016 O00R 120.1(5) . . ?
O00Z N017 Ti01 122.6(4) . . ?
C01B N017 Ti01 121.6(4) . . ?
C01B N017 O00Z 115.6(5) . . ?
O010 N018 Ti02 122.8(4) . . ?
C01I N018 Ti02 121.8(4) . . ?
C01I N018 O010 115.2(5) . . ?
O00I N019 Ti01 121.2(4) . . ?
C01U N019 Ti01 121.4(5) . . ?
C01U N019 O00I 116.2(6) . . ?
N015 C01A C01C 112.7(5) . . ?
N015 C01A C01Y 125.1(6) . . ?
C01C C01A C01Y 122.3(5) . . ?
N017 C01B C01L 122.3(6) . . ?
N017 C01B C01U 114.6(5) . . ?
C01U C01B C01L 123.0(6) . . ?
N016 C01C C01A 113.5(6) . . ?
N016 C01C C02F 123.7(6) . . ?
C01A C01C C02F 122.8(5) . . ?
N014 C01D C01I 112.7(6) . . ?
N014 C01D C023 122.9(6) . . ?
C01I C01D C023 124.4(5) . . ?
O00C C01E C01M 116.3(6) . . ?
O00H C01E O00C 126.4(6) . . ?
O00H C01E C01M 117.3(6) . . ?
O00F C01F O00K 126.5(6) . . ?
O00F C01F C01H 117.5(6) . . ?
O00K C01F C01H 116.0(6) . . ?
C01O C01G C01N 121.1(7) . . ?
C01N C01H C01F 121.8(6) . . ?
C020 C01H C01F 118.0(6) . . ?
C020 C01H C01N 120.1(6) . . ?
N018 C01I C01D 114.9(5) . . ?
N018 C01I C01S 121.2(6) . . ?
C01D C01I C01S 123.9(6) . . ?
C01V C01J C01M 120.8(7) . . ?
C01M C01K C01N 122.5(6) . . ?
C01M C01K C01P 118.3(6) . . ?
C01P C01K C01N 119.0(6) . . ?
C01J C01M C01E 117.5(6) . . ?
C01K C01M C01E 122.5(6) . . ?
C01K C01M C01J 120.0(6) . . ?
C01G C01N C01H 118.5(6) . . ?
C01G C01N C01K 118.5(6) . . ?
C01H C01N C01K 122.9(5) . . ?
C01W C01O C01G 120.0(6) . . ?
C024 C01P C01K 121.0(7) . . ?
O00L C01Q C02A 109.0(6) . . ?
O00L C01Q C02K 109.5(6) . . ?
C02A C01Q C02K 112.0(6) . . ?
O00U C01R C01T 108.1(5) . . ?
O00U C01R C01Z 109.4(5) . . ?
C01Z C01R C01T 113.4(5) . . ?
N019 C01U C01B 113.3(6) . . ?
N019 C01U C02C 123.6(6) . . ?
C01B C01U C02C 123.1(6) . . ?
C024 C01V C01J 119.3(7) . . ?
C01O C01W C020 119.9(7) . . ?
O00O C01X C028 109.1(5) . . ?
O00O C01X C02R 110.9(5) . . ?
C028 C01X C02R 110.4(6) . . ?
C01W C020 C01H 120.4(7) . . ?
O00Y C021 C02V 109.8(6) . . ?
O00Y C021 C02Z 109.6(7) . . ?
C02Z C021 C02V 116.6(9) . . ?
O00Q C022 C02X 110.2(7) . . ?
O00Q C022 C02Y 107.8(7) . . ?
C02X C022 C02Y 112.8(8) . . ?
C01P C024 C01V 120.7(6) . . ?
O00M C027 C02J 109.8(5) . . ?
O00M C027 C02P 108.9(5) . . ?
C02J C027 C02P 111.9(7) . . ?
O011 C029 C02L 109.2(6) . . ?
O011 C029 C02O 109.7(6) . . ?
C02L C029 C02O 112.7(6) . . ?
O00D C02B C025 109.7(6) . . ?
O00D C02B C02H 110.8(5) . . ?
C025 C02B C02H 111.6(6) . . ?
O00N C02D C026 108.9(5) . . ?
O00N C02D C02N 109.7(6) . . ?
C02N C02D C026 113.8(6) . . ?
O00W C02E C02S 108.0(7) . . ?
O00W C02E C02U 109.9(7) . . ?
C02U C02E C02S 114.1(7) . . ?
O00S C02G C02M 109.2(6) . . ?
O00S C02G C02T 109.1(6) . . ?
C02T C02G C02M 112.8(7) . . ?
O00V C02Q C02I 110.6(6) . . ?
O00V C02Q C02W 111.6(7) . . ?
C02W C02Q C02I 114.2(8) . . ?

loop_
_geom_bond_atom_site_label_1
_geom_bond_atom_site_label_2
_geom_bond_distance
_geom_bond_site_symmetry_2
_geom_bond_publ_flag
Ti01 Ti03 3.0646(14) . ?
Ti01 Ti07 3.1196(16) . ?
Ti01 O00B 1.971(5) . ?
Ti01 O00C 2.072(4) . ?
Ti01 O00J 2.032(4) . ?
Ti01 O00T 2.071(4) . ?
Ti01 O00U 1.788(4) . ?
Ti01 N017 2.236(5) . ?
Ti01 N019 2.247(6) . ?
Ti02 Ti03 3.0420(14) . ?
Ti02 Ti09 3.1370(16) . ?
Ti02 O00A 2.041(4) . ?
Ti02 O00E 2.086(4) . ?
Ti02 O00G 1.968(5) . ?
Ti02 O00K 2.059(4) . ?
Ti02 O00Y 1.771(4) . ?
Ti02 N014 2.246(6) . ?
Ti02 N018 2.239(5) . ?
Ti03 Ti04 3.3149(16) . ?
Ti03 Ti05 3.3064(16) . ?
Ti03 O00A 1.872(4) . ?
Ti03 O00E 1.894(4) . ?
Ti03 O00J 1.889(4) . ?
Ti03 O00T 1.896(4) . ?
Ti03 N015 2.148(5) . ?
Ti03 N016 2.141(5) . ?
Ti04 Ti07 3.3629(14) . ?
Ti04 O00A 1.966(4) . ?
Ti04 O00P 1.936(4) . ?
Ti04 O011 1.785(5) . ?
Ti04 O012 1.801(4) . ?
Ti04 O013 2.002(4) . ?
Ti05 Ti09 3.3515(15) . ?
Ti05 O00I 1.945(4) . ?
Ti05 O00J 1.935(4) . ?
Ti05 O00R 2.020(4) . ?
Ti05 O00V 1.795(5) . ?
Ti05 O00X 1.803(5) . ?
Ti06 Ti09 3.1072(14) . ?
Ti06 O00D 2.038(4) . ?
Ti06 O00F 2.193(4) . ?
Ti06 O00G 1.964(4) . ?
Ti06 O00N 1.816(4) . ?
Ti06 O00W 1.812(4) . ?
Ti06 O010 1.958(5) . ?
Ti07 Ti08 3.1041(15) . ?
Ti07 O00B 1.921(4) . ?
Ti07 O00M 1.762(4) . ?
Ti07 O00O 1.989(5) . ?
Ti07 O00T 1.913(5) . ?
Ti07 O012 1.853(4) . ?
Ti08 O00B 1.981(4) . ?
Ti08 O00H 2.183(4) . ?
Ti08 O00L 1.827(4) . ?
Ti08 O00O 2.057(4) . ?
Ti08 O00Q 1.813(5) . ?
Ti08 O00Z 1.952(5) . ?
Ti09 O00D 1.986(5) . ?
Ti09 O00E 1.911(5) . ?
Ti09 O00G 1.927(4) . ?
Ti09 O00S 1.767(5) . ?
Ti09 O00X 1.856(4) . ?
O00C C01E 1.269(8) . ?
O00D C02B 1.432(8) . ?
O00F C01F 1.239(8) . ?
O00H C01E 1.244(8) . ?
O00I N019 1.352(7) . ?
O00K C01F 1.272(8) . ?
O00L C01Q 1.411(7) . ?
O00M C027 1.421(7) . ?
O00N C02D 1.424(7) . ?
O00O C01X 1.442(8) . ?
O00P N014 1.367(7) . ?
O00Q C022 1.432(8) . ?
O00R N016 1.355(7) . ?
O00S C02G 1.433(8) . ?
O00U C01R 1.422(7) . ?
O00V C02Q 1.399(8) . ?
O00W C02E 1.426(8) . ?
O00Y C021 1.410(8) . ?
O00Z N017 1.350(7) . ?
O010 N018 1.352(7) . ?
O011 C029 1.415(8) . ?
O013 N015 1.360(7) . ?
N014 C01D 1.313(8) . ?
N015 C01A 1.293(8) . ?
N016 C01C 1.296(8) . ?
N017 C01B 1.294(8) . ?
N018 C01I 1.290(9) . ?
N019 C01U 1.304(8) . ?
C01A C01C 1.466(10) . ?
C01A C01Y 1.492(9) . ?
C01B C01L 1.496(9) . ?
C01B C01U 1.465(10) . ?
C01C C02F 1.503(9) . ?
C01D C01I 1.455(9) . ?
C01D C023 1.486(9) . ?
C01E C01M 1.506(8) . ?
C01F C01H 1.512(8) . ?
C01G C01N 1.399(8) . ?
C01G C01O 1.391(10) . ?
C01H C01N 1.399(10) . ?
C01H C020 1.394(10) . ?
C01I C01S 1.496(8) . ?
C01J C01M 1.399(10) . ?
C01J C01V 1.385(9) . ?
C01K C01M 1.393(10) . ?
C01K C01N 1.486(9) . ?
C01K C01P 1.406(9) . ?
C01O C01W 1.377(10) . ?
C01P C024 1.375(10) . ?
C01Q C02A 1.511(10) . ?
C01Q C02K 1.519(11) . ?
C01R C01T 1.531(8) . ?
C01R C01Z 1.500(9) . ?
C01U C02C 1.487(9) . ?
C01V C024 1.379(10) . ?
C01W C020 1.392(9) . ?
C01X C028 1.516(9) . ?
C01X C02R 1.518(9) . ?
C021 C02V 1.501(11) . ?
C021 C02Z 1.436(13) . ?
C022 C02X 1.487(13) . ?
C022 C02Y 1.509(13) . ?
C025 C02B 1.514(10) . ?
C026 C02D 1.516(10) . ?
C027 C02J 1.502(10) . ?
C027 C02P 1.517(10) . ?
C029 C02L 1.516(10) . ?
C029 C02O 1.520(10) . ?
C02B C02H 1.519(10) . ?
C02D C02N 1.508(10) . ?
C02E C02S 1.504(12) . ?
C02E C02U 1.491(11) . ?
C02G C02M 1.511(11) . ?
C02G C02T 1.487(11) . ?
C02I C02Q 1.528(11) . ?
C02Q C02W 1.439(12) . ?
